data_7703167
loop_
_publ_author_name
'Radhakrishna, Latchupatula'
'Kunchur, Harish S.'
'Namdeo, Pavan K.'
'Butcher, Ray J.'
'Balakrishna, Maravanji S.'

_publ_section_title
;
 New 1,2,3-triazole based bis- and trisphosphine ligands: synthesis,
 transition metal chemistry and catalytic studies.
;
_journal_issue 11
_journal_name_full 'Dalton transactions (Cambridge, England : 2003)'
_journal_page_first 3434
_journal_page_last 3449
_journal_paper_doi 10.1039/c9dt04302k
_journal_volume 49
_journal_year 2020
_chemical_formula_moiety 'C42 H29 Mo N3 O4 P2, C2 H3 N'
_chemical_formula_sum 'C44 H32 Mo N4 O4 P2'
_chemical_formula_weight 838.61
_space_group_crystal_system triclinic
_space_group_IT_number 2
_space_group_name_Hall '-P 1'
_space_group_name_H-M_alt 'P -1'
_atom_sites_solution_hydrogens geom
_audit_creation_date 2019-12-16
_audit_creation_method
;
Olex2 1.2
(compiled 2018.05.29 svn.r3508 for OlexSys, GUI svn.r5506)
;
_audit_update_record
;
2019-12-25 deposited with the CCDC.	2020-01-02 downloaded from the CCDC.
;
_cell_angle_alpha 110.228(4)
_cell_angle_beta 102.707(4)
_cell_angle_gamma 105.324(4)
_cell_formula_units_Z 2
_cell_length_a 8.8012(3)
_cell_length_b 16.0063(7)
_cell_length_c 16.2933(7)
_cell_measurement_reflns_used 6088
_cell_measurement_temperature 150
_cell_measurement_theta_max 28.9240
_cell_measurement_theta_min 2.4300
_cell_volume 1950.38(18)
_computing_cell_refinement
;
CrystalClear-SM Expert 2.0 r7 (Rigaku, 2011)
;
_computing_data_collection
;
CrystalClear-SM Expert 2.0 r7 (Rigaku, 2011)
;
_computing_data_reduction
;
CrystalClear-SM Expert 2.0 r7 (Rigaku, 2011)
;
_computing_molecular_graphics 'Olex2 (Dolomanov et al., 2009)'
_computing_publication_material 'Olex2 (Dolomanov et al., 2009)'
_computing_structure_refinement 'ShelXL (Sheldrick, 2015)'
_computing_structure_solution 'ShelXT (Sheldrick, 2015)'
_diffrn_ambient_temperature 150.0
_diffrn_detector CCD
_diffrn_detector_area_resol_mean 28.5714
_diffrn_detector_type 'Rigaku Saturn724+'
_diffrn_measured_fraction_theta_full 0.999
_diffrn_measured_fraction_theta_max 0.890
_diffrn_measurement_details
;
List of Runs (angles in degrees, time in seconds):

  # Type    Start    End  Width  t~exp~   \w     \q     \k     \f   Frames
#--------------------------------------------------------------------------
  1  \w   -110.00  25.00   0.50   12.00    --  -20.00   0.00 -36.00  270
  2  \w   -110.00  19.00   0.50   12.00    --  -20.00 -72.00 -36.00  258
  3  \w    -71.00  19.00   0.50   12.00    --  -20.00 -72.00 108.00  180
  4  \w    -49.50   2.00   0.50   12.00    --  -20.00  72.00-108.00  103
  5  \w    -39.00  -9.00   0.50   12.00    --  -20.00 -72.00  36.00   60
  6  \w    -96.00 -88.00   0.50   12.00    --  -20.00   0.00-108.00   16
;
_diffrn_measurement_device 'AFC12 (Right): Kappa 3 circle'
_diffrn_measurement_device_type 'Rigaku Saturn724+ (2x2 bin mode)'
_diffrn_measurement_method 'profile data from \w-scans'
_diffrn_measurement_specimen_support 'Mitegen 50um'
_diffrn_radiation_collimation 0.3
_diffrn_radiation_monochromator Confocal
_diffrn_radiation_probe x-ray
_diffrn_radiation_type MoK\a
_diffrn_radiation_wavelength 0.71073
_diffrn_reflns_av_R_equivalents 0.1019
_diffrn_reflns_av_unetI/netI 0.1653
_diffrn_reflns_Laue_measured_fraction_full 0.999
_diffrn_reflns_Laue_measured_fraction_max 0.890
_diffrn_reflns_limit_h_max 8
_diffrn_reflns_limit_h_min -12
_diffrn_reflns_limit_k_max 22
_diffrn_reflns_limit_k_min -22
_diffrn_reflns_limit_l_max 22
_diffrn_reflns_limit_l_min -23
_diffrn_reflns_number 22899
_diffrn_reflns_point_group_measured_fraction_full 0.999
_diffrn_reflns_point_group_measured_fraction_max 0.890
_diffrn_reflns_theta_full 25.242
_diffrn_reflns_theta_max 31.202
_diffrn_reflns_theta_min 2.427
_diffrn_source 'Rotating Anode'
_diffrn_source_current 24.0
_diffrn_source_power 1.2
_diffrn_source_target Mo
_diffrn_source_type 'Rotating Anode'
_diffrn_source_voltage 50.0
_exptl_absorpt_coefficient_mu 0.467
_exptl_absorpt_correction_T_max 1.00000
_exptl_absorpt_correction_T_min 0.72556
_exptl_absorpt_correction_type numerical
_exptl_absorpt_process_details
;
CrysAlisPro 1.171.39.46 (Rigaku Oxford Diffraction, 2018)
Empirical absorption correction using spherical harmonics,
 implemented in SCALE3 ABSPACK scaling algorithm.
;
_exptl_crystal_colour orange
_exptl_crystal_colour_primary orange
_exptl_crystal_density_diffrn 1.428
_exptl_crystal_description block
_exptl_crystal_F_000 856
_exptl_crystal_size_max 0.118
_exptl_crystal_size_mid 0.095
_exptl_crystal_size_min 0.063
_refine_diff_density_max 0.546
_refine_diff_density_min -1.165
_refine_diff_density_rms 0.140
_refine_ls_extinction_method none
_refine_ls_goodness_of_fit_ref 1.026
_refine_ls_hydrogen_treatment constr
_refine_ls_matrix_type full
_refine_ls_number_parameters 497
_refine_ls_number_reflns 11269
_refine_ls_number_restraints 0
_refine_ls_restrained_S_all 1.026
_refine_ls_R_factor_all 0.1490
_refine_ls_R_factor_gt 0.0823
_refine_ls_shift/su_max 0.001
_refine_ls_shift/su_mean 0.000
_refine_ls_structure_factor_coef Fsqd
_refine_ls_weighting_details 'w=1/[\s^2^(Fo^2^)+(0.0486P)^2^] where P=(Fo^2^+2Fc^2^)/3'
_refine_ls_weighting_scheme calc
_refine_ls_wR_factor_gt 0.1336
_refine_ls_wR_factor_ref 0.1626
_reflns_Friedel_coverage 0.000
_reflns_number_gt 6742
_reflns_number_total 11269
_reflns_threshold_expression 'I > 2\s(I)'
_cod_data_source_file c9dt04302k2.cif
_cod_data_source_block compound-12
_cod_depositor_comments 'Adding full bibliography for 7703162--7703172.cif.'
_cod_original_cell_volume 1950.37(15)
_cod_database_code 7703167
_shelx_shelxl_version_number 2014/7
_shelx_space_group_comment
;
The symmetry employed for this shelxl refinement is uniquely defined
by the following loop, which should always be used as a source of
symmetry information in preference to the above space-group names.
They are only intended as comments.
;
_shelx_estimated_absorpt_t_max 0.971
_shelx_estimated_absorpt_t_min 0.947
_olex2_refinement_description
;
1. Fixed Uiso
 At 1.2 times of:
  All C(H) groups
 At 1.5 times of:
  All C(H,H,H) groups
2.a Aromatic/amide H refined with riding coordinates:
 C2(H2), C8(H8), C3(H3), C4(H4), C5(H5), C10(H10), C16(H16), C19(H19),
 C23(H23), C18(H18), C20(H20), C22(H22), C25(H25), C24(H24), C28(H28), C11(H11),
  C17(H17), C26(H26), C34(H34), C12(H12), C30(H30), C38(H38), C13(H13),
 C35(H35), C36(H36), C37(H37), C29(H29), C31(H31), C32(H32)
2.b Idealised Me refined as rotating group:
 C44(H44A,H44B,H44C)
;
_olex2_submission_special_instructions 'No special instructions were received'
_oxdiff_exptl_absorpt_empirical_details
;
Empirical correction (ABSPACK) includes:
- Absorption correction using spherical harmonics
- Frame scaling
- Detector area scaling
;

loop_
_space_group_symop_operation_xyz
'x, y, z'
'-x, -y, -z'

loop_
_atom_site_label
_atom_site_type_symbol
_atom_site_fract_x
_atom_site_fract_y
_atom_site_fract_z
_atom_site_U_iso_or_equiv
_atom_site_adp_type
_atom_site_occupancy
_atom_site_site_symmetry_order
_atom_site_calc_flag
_atom_site_refinement_flags_posn
Mo1 Mo 0.40657(4) 0.14131(3) 0.73588(3) 0.02451(12) Uani 1 1 d .
P1 P 0.19253(13) 0.13678(8) 0.81508(8) 0.0250(3) Uani 1 1 d .
P2 P 0.17682(15) 0.41281(9) 0.65486(9) 0.0336(3) Uani 1 1 d .
O3 O 0.2998(4) -0.0845(2) 0.6517(2) 0.0406(8) Uani 1 1 d .
N1 N 0.1113(4) 0.2084(2) 0.5413(3) 0.0253(8) Uani 1 1 d .
O1 O 0.6428(4) 0.1591(2) 0.6187(3) 0.0409(9) Uani 1 1 d .
N2 N 0.2515(4) 0.2055(2) 0.5918(3) 0.0257(8) Uani 1 1 d .
N3 N 0.2028(4) 0.1508(2) 0.6332(2) 0.0226(8) Uani 1 1 d .
O2 O 0.6843(4) 0.1359(2) 0.8868(3) 0.0458(9) Uani 1 1 d .
C1 C -0.0689(5) 0.0551(3) 0.6412(3) 0.0218(9) Uani 1 1 d .
C2 C -0.2283(5) -0.0079(3) 0.5789(3) 0.0259(10) Uani 1 1 d .
H2 H -0.2614 -0.0114 0.5178 0.031 Uiso 1 1 calc R
C8 C -0.0254(5) 0.1570(3) 0.5510(3) 0.0246(9) Uani 1 1 d .
H8 H -0.1385 0.1484 0.5229 0.030 Uiso 1 1 calc R
C6 C -0.0188(5) 0.0592(3) 0.7305(3) 0.0242(9) Uani 1 1 d .
O4 O 0.5856(5) 0.3662(3) 0.8495(3) 0.0566(11) Uani 1 1 d .
C9 C 0.1314(5) 0.2640(3) 0.4888(3) 0.0255(10) Uani 1 1 d .
C7 C 0.0313(5) 0.1195(3) 0.6097(3) 0.0236(9) Uani 1 1 d .
C3 C -0.3406(5) -0.0656(3) 0.6029(4) 0.0321(11) Uani 1 1 d .
H3 H -0.4484 -0.1088 0.5591 0.039 Uiso 1 1 calc R
C4 C -0.2913(6) -0.0583(3) 0.6921(4) 0.0327(11) Uani 1 1 d .
H4 H -0.3679 -0.0950 0.7110 0.039 Uiso 1 1 calc R
C5 C -0.1322(5) 0.0013(3) 0.7543(3) 0.0305(10) Uani 1 1 d .
H5 H -0.0994 0.0029 0.8146 0.037 Uiso 1 1 calc R
C10 C 0.1125(5) 0.2181(3) 0.3969(3) 0.0327(11) Uani 1 1 d .
H10 H 0.0759 0.1502 0.3669 0.039 Uiso 1 1 calc R
C41 C 0.3303(5) -0.0024(3) 0.6784(3) 0.0270(10) Uani 1 1 d .
C16 C 0.0224(5) 0.2655(3) 0.8466(3) 0.0316(11) Uani 1 1 d .
H16 H -0.0720 0.2163 0.7954 0.038 Uiso 1 1 calc R
C21 C 0.2120(5) 0.0914(3) 0.9037(3) 0.0280(10) Uani 1 1 d .
C15 C 0.1693(5) 0.2495(3) 0.8733(3) 0.0270(10) Uani 1 1 d .
C40 C 0.5810(6) 0.1381(3) 0.8306(3) 0.0303(10) Uani 1 1 d .
C39 C 0.5559(5) 0.1504(3) 0.6600(3) 0.0297(10) Uani 1 1 d .
C19 C 0.2947(6) 0.4095(3) 0.9973(4) 0.0415(12) Uani 1 1 d .
H19 H 0.3875 0.4585 1.0497 0.050 Uiso 1 1 calc R
C23 C 0.1832(6) 0.0885(4) 1.0457(4) 0.0383(12) Uani 1 1 d .
H23 H 0.1515 0.1129 1.0986 0.046 Uiso 1 1 calc R
C18 C 0.1484(6) 0.4250(4) 0.9688(4) 0.0432(13) Uani 1 1 d .
H18 H 0.1418 0.4853 1.0006 0.052 Uiso 1 1 calc R
C20 C 0.3045(6) 0.3228(3) 0.9494(4) 0.0371(12) Uani 1 1 d .
H20 H 0.4054 0.3126 0.9686 0.045 Uiso 1 1 calc R
C22 C 0.1676(5) 0.1264(3) 0.9815(3) 0.0328(11) Uani 1 1 d .
H22 H 0.1262 0.1768 0.9907 0.039 Uiso 1 1 calc R
C25 C 0.2871(6) -0.0195(4) 0.9566(4) 0.0463(14) Uani 1 1 d .
H25 H 0.3274 -0.0704 0.9474 0.056 Uiso 1 1 calc R
C24 C 0.2438(6) 0.0162(4) 1.0345(4) 0.0422(13) Uani 1 1 d .
H24 H 0.2557 -0.0089 1.0795 0.051 Uiso 1 1 calc R
C27 C -0.0452(6) 0.3984(3) 0.6319(4) 0.0358(12) Uani 1 1 d .
C14 C 0.1753(5) 0.3629(3) 0.5349(3) 0.0291(10) Uani 1 1 d .
C33 C 0.2787(6) 0.5421(3) 0.6928(4) 0.0377(12) Uani 1 1 d .
N4 N -0.0345(7) 0.7113(5) 0.8659(4) 0.0816(18) Uani 1 1 d .
C28 C -0.1656(6) 0.3565(4) 0.5454(4) 0.0443(14) Uani 1 1 d .
H28 H -0.1365 0.3339 0.4912 0.053 Uiso 1 1 calc R
C42 C 0.5127(6) 0.2858(4) 0.8063(3) 0.0327(11) Uani 1 1 d .
C11 C 0.1475(6) 0.2722(4) 0.3484(4) 0.0436(13) Uani 1 1 d .
H11 H 0.1362 0.2419 0.2847 0.052 Uiso 1 1 calc R
C17 C 0.0139(6) 0.3536(4) 0.8951(4) 0.0440(13) Uani 1 1 d .
H17 H -0.0868 0.3643 0.8766 0.053 Uiso 1 1 calc R
C26 C 0.2724(6) 0.0179(3) 0.8928(4) 0.0365(12) Uani 1 1 d .
H26 H 0.3042 -0.0069 0.8400 0.044 Uiso 1 1 calc R
C34 C 0.1950(6) 0.5997(3) 0.6759(4) 0.0414(13) Uani 1 1 d .
H34 H 0.0787 0.5719 0.6402 0.050 Uiso 1 1 calc R
C12 C 0.1988(6) 0.3705(4) 0.3929(4) 0.0442(13) Uani 1 1 d .
H12 H 0.2258 0.4079 0.3601 0.053 Uiso 1 1 calc R
C30 C -0.3701(8) 0.3814(5) 0.6164(7) 0.071(2) Uani 1 1 d .
H30 H -0.4829 0.3747 0.6108 0.085 Uiso 1 1 calc R
C38 C 0.4475(6) 0.5840(4) 0.7459(4) 0.0466(14) Uani 1 1 d .
H38 H 0.5053 0.5451 0.7589 0.056 Uiso 1 1 calc R
C13 C 0.2115(6) 0.4153(3) 0.4846(4) 0.0367(12) Uani 1 1 d .
H13 H 0.2456 0.4831 0.5138 0.044 Uiso 1 1 calc R
C35 C 0.2802(7) 0.6976(4) 0.7107(4) 0.0517(15) Uani 1 1 d .
H35 H 0.2223 0.7367 0.6985 0.062 Uiso 1 1 calc R
C36 C 0.4491(7) 0.7385(4) 0.7633(4) 0.0549(15) Uani 1 1 d .
H36 H 0.5070 0.8058 0.7874 0.066 Uiso 1 1 calc R
C37 C 0.5335(6) 0.6815(4) 0.7805(4) 0.0521(15) Uani 1 1 d .
H37 H 0.6499 0.7092 0.8160 0.063 Uiso 1 1 calc R
C29 C -0.3306(7) 0.3472(4) 0.5370(5) 0.0611(18) Uani 1 1 d .
H29 H -0.4152 0.3175 0.4773 0.073 Uiso 1 1 calc R
C43 C 0.0809(9) 0.6972(5) 0.8914(5) 0.0665(18) Uani 1 1 d .
C31 C -0.2500(9) 0.4247(5) 0.7026(6) 0.072(2) Uani 1 1 d .
H31 H -0.2782 0.4496 0.7566 0.086 Uiso 1 1 calc R
C44 C 0.2324(8) 0.6796(5) 0.9251(5) 0.076(2) Uani 1 1 d .
H44A H 0.2200 0.6522 0.9697 0.114 Uiso 1 1 calc GR
H44B H 0.3295 0.7402 0.9558 0.114 Uiso 1 1 calc GR
H44C H 0.2490 0.6346 0.8724 0.114 Uiso 1 1 calc GR
C32 C -0.0890(7) 0.4320(4) 0.7107(4) 0.0529(15) Uani 1 1 d .
H32 H -0.0058 0.4603 0.7708 0.063 Uiso 1 1 calc R

loop_
_atom_site_aniso_label
_atom_site_aniso_U_11
_atom_site_aniso_U_22
_atom_site_aniso_U_33
_atom_site_aniso_U_23
_atom_site_aniso_U_13
_atom_site_aniso_U_12
Mo1 0.02076(19) 0.0290(2) 0.0293(2) 0.01488(18) 0.01008(16) 0.01306(16)
P1 0.0239(6) 0.0281(6) 0.0281(7) 0.0139(6) 0.0108(5) 0.0133(5)
P2 0.0344(7) 0.0362(7) 0.0358(8) 0.0179(6) 0.0123(6) 0.0179(6)
O3 0.0356(19) 0.034(2) 0.047(2) 0.0147(18) 0.0094(17) 0.0123(16)
N1 0.0230(18) 0.032(2) 0.031(2) 0.0188(18) 0.0117(16) 0.0145(16)
O1 0.0360(19) 0.054(2) 0.056(3) 0.035(2) 0.0295(18) 0.0265(17)
N2 0.0203(18) 0.031(2) 0.038(2) 0.0213(19) 0.0142(17) 0.0150(16)
N3 0.0207(17) 0.0247(19) 0.028(2) 0.0145(17) 0.0096(16) 0.0110(15)
O2 0.040(2) 0.054(2) 0.051(2) 0.029(2) 0.0079(18) 0.0263(18)
C1 0.019(2) 0.020(2) 0.030(3) 0.012(2) 0.0100(18) 0.0118(18)
C2 0.024(2) 0.027(2) 0.026(3) 0.011(2) 0.0066(19) 0.0113(19)
C8 0.017(2) 0.030(2) 0.030(3) 0.016(2) 0.0076(18) 0.0096(18)
C6 0.022(2) 0.024(2) 0.028(3) 0.010(2) 0.0096(19) 0.0112(18)
O4 0.057(2) 0.034(2) 0.067(3) 0.012(2) 0.027(2) 0.0061(19)
C9 0.024(2) 0.033(2) 0.033(3) 0.022(2) 0.013(2) 0.016(2)
C7 0.023(2) 0.021(2) 0.028(3) 0.010(2) 0.0115(19) 0.0101(18)
C3 0.023(2) 0.028(2) 0.043(3) 0.013(2) 0.013(2) 0.008(2)
C4 0.032(2) 0.030(3) 0.044(3) 0.020(2) 0.021(2) 0.011(2)
C5 0.030(2) 0.034(3) 0.033(3) 0.018(2) 0.014(2) 0.015(2)
C10 0.036(3) 0.038(3) 0.032(3) 0.019(2) 0.013(2) 0.020(2)
C41 0.018(2) 0.037(3) 0.028(3) 0.014(2) 0.0077(19) 0.012(2)
C16 0.027(2) 0.033(3) 0.034(3) 0.015(2) 0.008(2) 0.011(2)
C21 0.023(2) 0.038(3) 0.029(3) 0.019(2) 0.0095(19) 0.014(2)
C15 0.025(2) 0.026(2) 0.029(3) 0.010(2) 0.010(2) 0.0092(19)
C40 0.033(2) 0.029(2) 0.033(3) 0.016(2) 0.011(2) 0.014(2)
C39 0.025(2) 0.030(2) 0.043(3) 0.022(2) 0.012(2) 0.015(2)
C19 0.039(3) 0.038(3) 0.039(3) 0.007(3) 0.012(2) 0.014(2)
C23 0.035(3) 0.048(3) 0.033(3) 0.023(3) 0.013(2) 0.011(2)
C18 0.047(3) 0.033(3) 0.054(4) 0.016(3) 0.020(3) 0.022(3)
C20 0.033(3) 0.037(3) 0.042(3) 0.016(3) 0.009(2) 0.017(2)
C22 0.037(3) 0.032(3) 0.032(3) 0.014(2) 0.014(2) 0.014(2)
C25 0.043(3) 0.060(4) 0.067(4) 0.045(3) 0.029(3) 0.032(3)
C24 0.037(3) 0.062(4) 0.041(3) 0.036(3) 0.012(2) 0.019(3)
C27 0.039(3) 0.032(3) 0.049(3) 0.025(3) 0.020(3) 0.018(2)
C14 0.023(2) 0.031(3) 0.038(3) 0.018(2) 0.010(2) 0.012(2)
C33 0.034(3) 0.039(3) 0.039(3) 0.016(3) 0.012(2) 0.013(2)
N4 0.084(4) 0.126(5) 0.063(4) 0.046(4) 0.039(3) 0.062(4)
C28 0.031(3) 0.044(3) 0.064(4) 0.028(3) 0.014(3) 0.019(2)
C42 0.029(2) 0.037(3) 0.034(3) 0.015(2) 0.015(2) 0.011(2)
C11 0.053(3) 0.064(4) 0.037(3) 0.032(3) 0.027(3) 0.034(3)
C17 0.040(3) 0.043(3) 0.058(4) 0.020(3) 0.020(3) 0.029(3)
C26 0.041(3) 0.044(3) 0.045(3) 0.028(3) 0.026(3) 0.023(2)
C34 0.040(3) 0.035(3) 0.047(4) 0.022(3) 0.006(3) 0.013(2)
C12 0.048(3) 0.061(4) 0.053(4) 0.043(3) 0.028(3) 0.030(3)
C30 0.047(4) 0.059(4) 0.145(8) 0.067(5) 0.055(5) 0.028(3)
C38 0.034(3) 0.048(3) 0.049(4) 0.011(3) 0.010(3) 0.018(3)
C13 0.036(3) 0.036(3) 0.049(3) 0.026(3) 0.019(2) 0.016(2)
C35 0.054(4) 0.037(3) 0.053(4) 0.017(3) 0.008(3) 0.011(3)
C36 0.058(4) 0.036(3) 0.054(4) 0.014(3) 0.015(3) 0.002(3)
C37 0.031(3) 0.047(3) 0.056(4) 0.007(3) 0.009(3) 0.005(3)
C29 0.033(3) 0.049(4) 0.095(6) 0.033(4) 0.011(3) 0.012(3)
C43 0.079(5) 0.087(5) 0.058(5) 0.035(4) 0.037(4) 0.051(4)
C31 0.069(5) 0.079(5) 0.113(7) 0.056(5) 0.069(5) 0.044(4)
C44 0.086(5) 0.102(5) 0.052(4) 0.026(4) 0.020(4) 0.064(5)
C32 0.064(4) 0.062(4) 0.056(4) 0.033(3) 0.037(3) 0.034(3)

loop_
_atom_type_symbol
_atom_type_description
_atom_type_scat_dispersion_real
_atom_type_scat_dispersion_imag
_atom_type_scat_source
C C 0.0033 0.0016 'International Tables Vol C Tables 4.2.6.8 and 6.1.1.4'
H H 0.0000 0.0000 'International Tables Vol C Tables 4.2.6.8 and 6.1.1.4'
Mo Mo -1.6832 0.6857 'International Tables Vol C Tables 4.2.6.8 and 6.1.1.4'
N N 0.0061 0.0033 'International Tables Vol C Tables 4.2.6.8 and 6.1.1.4'
O O 0.0106 0.0060 'International Tables Vol C Tables 4.2.6.8 and 6.1.1.4'
P P 0.1023 0.0942 'International Tables Vol C Tables 4.2.6.8 and 6.1.1.4'

loop_
_geom_angle_atom_site_label_1
_geom_angle_atom_site_label_2
_geom_angle_atom_site_label_3
_geom_angle
N3 Mo1 P1 80.20(9)
C41 Mo1 P1 91.49(12)
C41 Mo1 N3 96.89(15)
C41 Mo1 C42 171.68(17)
C40 Mo1 P1 97.39(13)
C40 Mo1 N3 176.78(16)
C40 Mo1 C41 85.27(17)
C40 Mo1 C39 91.00(18)
C40 Mo1 C42 86.50(19)
C39 Mo1 P1 171.38(12)
C39 Mo1 N3 91.35(15)
C39 Mo1 C41 91.18(17)
C39 Mo1 C42 87.72(18)
C42 Mo1 P1 90.80(13)
C42 Mo1 N3 91.39(15)
C6 P1 Mo1 110.85(14)
C21 P1 Mo1 117.99(13)
C21 P1 C6 103.7(2)
C15 P1 Mo1 116.69(14)
C15 P1 C6 103.09(19)
C15 P1 C21 102.8(2)
C14 P2 C27 99.7(2)
C33 P2 C27 101.6(2)
C33 P2 C14 102.4(2)
N2 N1 C9 117.1(3)
C8 N1 N2 111.1(3)
C8 N1 C9 131.8(3)
N3 N2 N1 106.4(3)
N2 N3 Mo1 116.5(2)
N2 N3 C7 109.6(3)
C7 N3 Mo1 133.4(3)
C2 C1 C6 119.1(4)
C2 C1 C7 116.5(4)
C6 C1 C7 124.3(4)
C1 C2 H2 118.9
C3 C2 C1 122.2(4)
C3 C2 H2 118.9
N1 C8 H8 127.0
N1 C8 C7 105.9(3)
C7 C8 H8 127.0
C1 C6 P1 121.7(3)
C5 C6 P1 119.8(4)
C5 C6 C1 118.5(4)
C10 C9 N1 118.6(4)
C10 C9 C14 123.1(4)
C14 C9 N1 118.3(4)
N3 C7 C1 125.2(4)
C8 C7 N3 106.9(3)
C8 C7 C1 127.9(4)
C2 C3 H3 121.0
C4 C3 C2 118.0(4)
C4 C3 H3 121.0
C3 C4 H4 119.5
C3 C4 C5 120.9(4)
C5 C4 H4 119.5
C6 C5 H5 119.4
C4 C5 C6 121.2(4)
C4 C5 H5 119.4
C9 C10 H10 120.6
C9 C10 C11 118.9(4)
C11 C10 H10 120.6
O3 C41 Mo1 173.4(4)
C15 C16 H16 120.1
C17 C16 H16 120.1
C17 C16 C15 119.8(4)
C22 C21 P1 122.9(3)
C22 C21 C26 118.2(4)
C26 C21 P1 119.0(3)
C16 C15 P1 123.2(4)
C16 C15 C20 118.6(4)
C20 C15 P1 118.2(3)
O2 C40 Mo1 179.8(4)
O1 C39 Mo1 177.5(4)
C18 C19 H19 120.2
C20 C19 H19 120.2
C20 C19 C18 119.5(5)
C22 C23 H23 119.5
C24 C23 H23 119.5
C24 C23 C22 121.0(5)
C19 C18 H18 120.0
C17 C18 C19 120.1(5)
C17 C18 H18 120.0
C15 C20 H20 119.4
C19 C20 C15 121.2(4)
C19 C20 H20 119.4
C21 C22 H22 119.8
C23 C22 C21 120.3(4)
C23 C22 H22 119.8
C24 C25 H25 119.8
C26 C25 H25 119.8
C26 C25 C24 120.4(5)
C23 C24 C25 118.9(5)
C23 C24 H24 120.6
C25 C24 H24 120.6
C28 C27 P2 125.1(4)
C28 C27 C32 119.6(5)
C32 C27 P2 115.3(4)
C9 C14 P2 118.1(3)
C13 C14 P2 125.4(4)
C13 C14 C9 116.5(4)
C34 C33 P2 123.9(4)
C38 C33 P2 117.0(4)
C38 C33 C34 119.0(5)
C27 C28 H28 120.1
C27 C28 C29 119.8(6)
C29 C28 H28 120.1
O4 C42 Mo1 173.7(4)
C10 C11 H11 120.2
C12 C11 C10 119.6(5)
C12 C11 H11 120.2
C16 C17 H17 119.6
C18 C17 C16 120.7(4)
C18 C17 H17 119.6
C21 C26 H26 119.4
C25 C26 C21 121.2(5)
C25 C26 H26 119.4
C33 C34 H34 119.9
C33 C34 C35 120.2(5)
C35 C34 H34 119.9
C11 C12 H12 119.6
C11 C12 C13 120.8(5)
C13 C12 H12 119.6
C29 C30 H30 119.5
C31 C30 H30 119.5
C31 C30 C29 121.0(6)
C33 C38 H38 119.4
C37 C38 C33 121.1(5)
C37 C38 H38 119.4
C14 C13 H13 119.5
C12 C13 C14 121.1(5)
C12 C13 H13 119.5
C34 C35 H35 119.9
C36 C35 C34 120.2(5)
C36 C35 H35 119.9
C35 C36 H36 120.0
C37 C36 C35 119.9(5)
C37 C36 H36 120.0
C38 C37 H37 120.2
C36 C37 C38 119.5(5)
C36 C37 H37 120.2
C28 C29 H29 120.3
C30 C29 C28 119.4(6)
C30 C29 H29 120.3
N4 C43 C44 179.5(10)
C30 C31 H31 120.2
C30 C31 C32 119.5(7)
C32 C31 H31 120.2
C43 C44 H44A 109.5
C43 C44 H44B 109.5
C43 C44 H44C 109.5
H44A C44 H44B 109.5
H44A C44 H44C 109.5
H44B C44 H44C 109.5
C27 C32 H32 119.6
C31 C32 C27 120.7(6)
C31 C32 H32 119.6

loop_
_geom_bond_atom_site_label_1
_geom_bond_atom_site_label_2
_geom_bond_distance
Mo1 P1 2.5062(11)
Mo1 N3 2.244(3)
Mo1 C41 2.009(5)
Mo1 C40 1.948(5)
Mo1 C39 2.004(5)
Mo1 C42 2.022(5)
P1 C6 1.835(4)
P1 C21 1.823(4)
P1 C15 1.816(4)
P2 C27 1.841(5)
P2 C14 1.833(5)
P2 C33 1.832(5)
O3 C41 1.164(5)
N1 N2 1.347(4)
N1 C8 1.342(5)
N1 C9 1.437(5)
O1 C39 1.137(5)
N2 N3 1.320(4)
N3 C7 1.374(5)
O2 C40 1.158(5)
C1 C2 1.390(5)
C1 C6 1.397(6)
C1 C7 1.479(5)
C2 H2 0.9500
C2 C3 1.386(5)
C8 H8 0.9500
C8 C7 1.367(5)
C6 C5 1.392(5)
O4 C42 1.141(5)
C9 C10 1.370(6)
C9 C14 1.395(6)
C3 H3 0.9500
C3 C4 1.376(6)
C4 H4 0.9500
C4 C5 1.378(6)
C5 H5 0.9500
C10 H10 0.9500
C10 C11 1.382(6)
C16 H16 0.9500
C16 C15 1.389(5)
C16 C17 1.389(6)
C21 C22 1.384(6)
C21 C26 1.388(6)
C15 C20 1.391(6)
C19 H19 0.9500
C19 C18 1.385(6)
C19 C20 1.374(6)
C23 H23 0.9500
C23 C22 1.380(6)
C23 C24 1.370(6)
C18 H18 0.9500
C18 C17 1.364(7)
C20 H20 0.9500
C22 H22 0.9500
C25 H25 0.9500
C25 C24 1.383(7)
C25 C26 1.367(6)
C24 H24 0.9500
C27 C28 1.369(7)
C27 C32 1.391(7)
C14 C13 1.389(6)
C33 C34 1.384(6)
C33 C38 1.383(7)
N4 C43 1.120(7)
C28 H28 0.9500
C28 C29 1.391(7)
C11 H11 0.9500
C11 C12 1.377(7)
C17 H17 0.9500
C26 H26 0.9500
C34 H34 0.9500
C34 C35 1.384(6)
C12 H12 0.9500
C12 C13 1.379(7)
C30 H30 0.9500
C30 C29 1.379(9)
C30 C31 1.363(10)
C38 H38 0.9500
C38 C37 1.381(7)
C13 H13 0.9500
C35 H35 0.9500
C35 C36 1.382(7)
C36 H36 0.9500
C36 C37 1.380(7)
C37 H37 0.9500
C29 H29 0.9500
C43 C44 1.464(8)
C31 H31 0.9500
C31 C32 1.364(7)
C44 H44A 0.9800
C44 H44B 0.9800
C44 H44C 0.9800
C32 H32 0.9500

loop_
_geom_torsion_atom_site_label_1
_geom_torsion_atom_site_label_2
_geom_torsion_atom_site_label_3
_geom_torsion_atom_site_label_4
_geom_torsion
Mo1 P1 C6 C1 -37.1(4)
Mo1 P1 C6 C5 141.7(3)
Mo1 P1 C21 C22 146.1(3)
Mo1 P1 C21 C26 -34.4(4)
Mo1 P1 C15 C16 116.6(4)
Mo1 P1 C15 C20 -64.6(4)
Mo1 N3 C7 C1 -9.4(6)
Mo1 N3 C7 C8 172.2(3)
P1 C6 C5 C4 -179.4(3)
P1 C21 C22 C23 179.2(3)
P1 C21 C26 C25 -179.1(4)
P1 C15 C20 C19 -179.2(4)
P2 C27 C28 C29 178.0(4)
P2 C27 C32 C31 -179.6(4)
P2 C14 C13 C12 -176.7(4)
P2 C33 C34 C35 177.0(4)
P2 C33 C38 C37 -177.6(4)
N1 N2 N3 Mo1 -174.0(2)
N1 N2 N3 C7 -0.5(4)
N1 C8 C7 N3 0.2(5)
N1 C8 C7 C1 -178.2(4)
N1 C9 C10 C11 -173.8(4)
N1 C9 C14 P2 -8.0(5)
N1 C9 C14 C13 173.1(3)
N2 N1 C8 C7 -0.5(5)
N2 N1 C9 C10 95.7(5)
N2 N1 C9 C14 -82.0(5)
N2 N3 C7 C1 178.7(4)
N2 N3 C7 C8 0.2(5)
C1 C2 C3 C4 0.9(6)
C1 C6 C5 C4 -0.6(6)
C2 C1 C6 P1 177.5(3)
C2 C1 C6 C5 -1.3(6)
C2 C1 C7 N3 -146.7(4)
C2 C1 C7 C8 31.4(6)
C2 C3 C4 C5 -2.9(6)
C8 N1 N2 N3 0.6(5)
C8 N1 C9 C10 -84.9(6)
C8 N1 C9 C14 97.3(6)
C6 P1 C21 C22 -90.9(4)
C6 P1 C21 C26 88.5(4)
C6 P1 C15 C16 -5.2(4)
C6 P1 C15 C20 173.6(4)
C6 C1 C2 C3 1.2(6)
C6 C1 C7 N3 38.5(6)
C6 C1 C7 C8 -143.4(5)
C9 N1 N2 N3 -179.9(3)
C9 N1 C8 C7 -179.9(4)
C9 C10 C11 C12 -0.6(7)
C9 C14 C13 C12 2.1(6)
C7 C1 C2 C3 -173.9(4)
C7 C1 C6 P1 -7.9(5)
C7 C1 C6 C5 173.3(4)
C3 C4 C5 C6 2.8(6)
C10 C9 C14 P2 174.4(3)
C10 C9 C14 C13 -4.5(6)
C10 C11 C12 C13 -1.7(7)
C16 C15 C20 C19 -0.4(7)
C21 P1 C6 C1 -164.6(3)
C21 P1 C6 C5 14.1(4)
C21 P1 C15 C16 -112.7(4)
C21 P1 C15 C20 66.1(4)
C15 P1 C6 C1 88.5(4)
C15 P1 C6 C5 -92.7(4)
C15 P1 C21 C22 16.2(4)
C15 P1 C21 C26 -164.4(4)
C15 C16 C17 C18 0.0(8)
C19 C18 C17 C16 -1.2(8)
C18 C19 C20 C15 -0.8(8)
C20 C19 C18 C17 1.6(8)
C22 C21 C26 C25 0.4(7)
C22 C23 C24 C25 -1.0(7)
C24 C23 C22 C21 0.5(7)
C24 C25 C26 C21 -0.8(8)
C27 P2 C14 C9 -86.3(3)
C27 P2 C14 C13 92.5(4)
C27 P2 C33 C34 -18.2(5)
C27 P2 C33 C38 158.0(4)
C27 C28 C29 C30 0.8(8)
C14 P2 C27 C28 2.6(5)
C14 P2 C27 C32 -178.7(4)
C14 P2 C33 C34 84.6(5)
C14 P2 C33 C38 -99.2(4)
C14 C9 C10 C11 3.8(6)
C33 P2 C27 C28 107.5(4)
C33 P2 C27 C32 -73.8(4)
C33 P2 C14 C9 169.4(3)
C33 P2 C14 C13 -11.8(4)
C33 C34 C35 C36 -0.4(9)
C33 C38 C37 C36 1.2(9)
C28 C27 C32 C31 -0.8(8)
C11 C12 C13 C14 0.9(7)
C17 C16 C15 P1 179.6(4)
C17 C16 C15 C20 0.8(7)
C26 C21 C22 C23 -0.2(7)
C26 C25 C24 C23 1.1(8)
C34 C33 C38 C37 -1.2(8)
C34 C35 C36 C37 0.4(9)
C30 C31 C32 C27 2.0(9)
C38 C33 C34 C35 0.8(8)
C35 C36 C37 C38 -0.8(9)
C29 C30 C31 C32 -1.8(9)
C31 C30 C29 C28 0.4(9)
C32 C27 C28 C29 -0.6(7)
